data_2006944
loop_
_publ_author_name
'Merino, Pedro'
'Merchan, Francisco L.'
'Tejero, Tomas'
'Lanaspa, Ana'

_publ_section_title
;Chiral Hydroxylamines. V.
 (2<i>S</i>,3<i>S</i>)-<i>N</i>-Benzyl-<i>N</i>-[3-(<i>tert</i>-butoxycarbonylamino)-2-butyl]hydroxylamine
;
_journal_issue 1
_journal_name_full 'Acta Crystallographica Section C'
_journal_page_first 85
_journal_page_last 86
_journal_paper_doi 10.1107/S0108270197013267
_journal_volume 54
_journal_year 1998
_chemical_formula_sum 'C16 H26 N2 O3'
_chemical_formula_weight 294.39
_chemical_melting_point 397
_chemical_name_systematic
;
 (2S,3S)-N-Benzyl-N-[3-(tert-butoxycarbonylamino)-2-butyl]hydroxylamine
;
_space_group_IT_number 4
_symmetry_cell_setting monoclinic
_symmetry_space_group_name_Hall 'P 2yb'
_symmetry_space_group_name_H-M 'P 1 21 1'
_audit_creation_method SHELXL
_cell_angle_alpha 90.0
_cell_angle_beta 94.57(5)
_cell_angle_gamma 90.0
_cell_formula_units_Z 2
_cell_length_a 6.358(5)
_cell_length_b 10.463(5)
_cell_length_c 12.842(5)
_cell_measurement_reflns_used 38
_cell_measurement_temperature 173(2)
_cell_measurement_theta_max 25.025
_cell_measurement_theta_min 10.099
_cell_volume 851.6(9)
_computing_cell_refinement XSCANS
_computing_data_collection 'XSCANS (Siemens, 1992)'
_computing_data_reduction XSCANS
_computing_molecular_graphics 'SHELXTL-Plus (Sheldrick, 1991)'
_computing_publication_material SHELXTL-Plus
_computing_structure_refinement 'SHELXL93 (Sheldrick, 1993)'
_computing_structure_solution 'SHELXS86 (Sheldrick, 1990)'
_diffrn_ambient_temperature 173(2)
_diffrn_measurement_device_type 'Siemens P4'
_diffrn_measurement_method '2\q/\w scans'
_diffrn_radiation_monochromator graphite
_diffrn_radiation_source 'normal-focus sealed tube'
_diffrn_radiation_type MoK\a
_diffrn_radiation_wavelength 0.71069
_diffrn_reflns_av_R_equivalents 0.0683
_diffrn_reflns_av_sigmaI/netI 0.0704
_diffrn_reflns_limit_h_max 7
_diffrn_reflns_limit_h_min -1
_diffrn_reflns_limit_k_max 12
_diffrn_reflns_limit_k_min -1
_diffrn_reflns_limit_l_max 15
_diffrn_reflns_limit_l_min -15
_diffrn_reflns_number 2349
_diffrn_reflns_theta_max 25.49
_diffrn_reflns_theta_min 2.51
_diffrn_standards_decay_% 7.24
_diffrn_standards_interval_count 97
_diffrn_standards_number 3
_exptl_absorpt_coefficient_mu 0.079
_exptl_absorpt_correction_type none
_exptl_crystal_colour colourless
_exptl_crystal_density_diffrn 1.148
_exptl_crystal_density_meas ?
_exptl_crystal_description 'transparent block'
_exptl_crystal_F_000 320
_exptl_crystal_size_max 0.28
_exptl_crystal_size_mid 0.12
_exptl_crystal_size_min 0.10
_refine_diff_density_max 0.198
_refine_diff_density_min -0.235
_refine_ls_extinction_coef none
_refine_ls_extinction_method none
_refine_ls_goodness_of_fit_all 1.025
_refine_ls_goodness_of_fit_obs 1.056
_refine_ls_hydrogen_treatment constr
_refine_ls_matrix_type full
_refine_ls_number_parameters 195
_refine_ls_number_reflns 1749
_refine_ls_number_restraints 1
_refine_ls_restrained_S_all 1.063
_refine_ls_restrained_S_obs 1.055
_refine_ls_R_factor_all 0.0730
_refine_ls_R_factor_obs .0505
_refine_ls_shift/esd_max 0.000
_refine_ls_shift/esd_mean 0.000
_refine_ls_structure_factor_coef Fsqd
_refine_ls_weighting_details 'w = 1/[\s^2^(Fo^2^)+(0.0889P)^2^] where P=(Fo^2^+2Fc^2^)/3'
_refine_ls_weighting_scheme calc
_refine_ls_wR_factor_all 0.1481
_refine_ls_wR_factor_obs .1292
_reflns_number_gt 1458
_reflns_number_total 1841
_reflns_threshold_expression I>2\s(I)
_cod_data_source_file na1318.cif
_cod_data_source_block ala3
_cod_depositor_comments
;
The following automatic conversions were performed:

'_chemical_melting_point' value '397 K' was changed to '397' - the
value should be numeric and without a unit designator.

Automatic conversion script
Id: cif_fix_values 1646 2011-03-28 12:23:43Z adriana 

The following automatic conversions were performed:

'_chemical_melting_point' value '397 K' was changed to '397' - the
value should be numeric and without a unit designator.

Automatic conversion script
Id: cif_fix_values 1715 2011-07-08 13:25:40Z adriana 

The following automatic conversions were performed:

'_exptl_crystal_density_meas' value 'not measured' was changed to '?'
- the value is perceived as not measured.

Automatic conversion script
Id: cif_fix_values 3008 2015-01-20 13:52:24Z robertas 

The following automatic conversions were performed:

'_refine_ls_weighting_scheme' value 'calc w =
1/[\s^2^(Fo^2^)+(0.0889P)^2^] where P=(Fo^2^+2Fc^2^)/3' was changed
to 'calc'. New tag '_refine_ls_weighting_details' was created. The
value of the new tag was set to 'w = 1/[\s^2^(Fo^2^)+(0.0889P)^2^]
where P=(Fo^2^+2Fc^2^)/3'.

Automatic conversion script
Id: cif_fix_values 3143 2015-03-26 13:38:13Z robertas 
;
_cod_original_sg_symbol_H-M 'P 21'
_cod_database_code 2006944

loop_
_symmetry_equiv_pos_as_xyz
'x, y, z'
'-x, y+1/2, -z'

loop_
_atom_site_aniso_label
_atom_site_aniso_U_11
_atom_site_aniso_U_22
_atom_site_aniso_U_33
_atom_site_aniso_U_12
_atom_site_aniso_U_13
_atom_site_aniso_U_23
O2 .0179(12) .053(2) .0301(12) .0012(14) -.0031(10) -.0102(15)
O1 .0174(11) .036(2) .0261(12) -.0004(13) -.0056(10) -.0035(14)
O3 .0211(13) .058(2) .0385(15) .0044(15) -.0048(11) -.022(2)
N1 .0202(14) .030(2) .0216(13) .0004(14) -.0047(11) -.0004(15)
N2 .0155(13) .039(2) .034(2) -.003(2) .0013(12) -.008(2)
C4 .031(2) .027(2) .038(2) .003(2) .003(2) -.006(2)
C7 .029(2) .037(3) .048(2) .000(2) .003(2) -.005(2)
C3 .022(2) .023(2) .023(2) -.001(2) -.0025(14) -.002(2)
C6 .032(2) .032(2) .027(2) -.001(2) .002(2) .006(2)
C2 .019(2) .027(2) .034(2) .000(2) .0003(15) -.001(2)
C5 .035(2) .037(3) .026(2) -.001(2) .007(2) -.003(2)
C12 .019(2) .039(2) .026(2) -.002(2) .0029(14) -.001(2)
C8 .043(3) .035(3) .060(3) .002(2) .006(2) .001(3)
C11 .036(2) .049(3) .038(2) -.004(2) .010(2) .006(2)
C13 .025(2) .051(3) .039(2) .003(2) .002(2) -.014(2)
C1 .033(2) .040(3) .055(3) -.011(2) .016(2) -.003(2)
C10 .034(2) .048(3) .050(3) -.013(2) .004(2) .009(3)
C9 .047(2) .031(3) .055(3) -.007(2) -.005(2) .003(2)
C14 .039(2) .068(4) .032(2) .004(3) .002(2) -.017(3)
C15 .045(3) .060(4) .054(3) .017(3) .002(2) -.020(3)
C16 .051(3) .053(3) .059(3) -.005(3) .004(2) -.017(3)

loop_
_atom_site_label
_atom_site_fract_x
_atom_site_fract_y
_atom_site_fract_z
_atom_site_U_iso_or_equiv
_atom_site_thermal_displace_type
_atom_site_calc_flag
_atom_site_refinement_flags
_atom_site_occupancy
_atom_site_disorder_group
_atom_site_type_symbol
O2 .4601(4) .8043(3) .8973(2) .0340(7) Uani d . 1 . O
O1 .7412(3) .7303(3) .7607(2) .0270(6) Uani d . 1 . O
H(O) .746(9) .789(4) .806(3) .12(3) Uiso calc R 1 . H
O3 .1221(4) .8770(4) .8784(2) .0394(8) Uani d . 1 . O
N1 .5740(4) .7576(3) .6795(2) .0243(8) Uani d . 1 . N
N2 .2079(4) .7133(4) .7848(3) .0295(8) Uani d . 1 . N
H(N) .0785(4) .7219(4) .7559(3) .061(6) Uiso calc R 1 . H
C4 .5944(6) .5258(4) .6274(3) .0319(10) Uani d . 1 . C
H4A .6709(6) .5493(4) .5669(3) .068(5) Uiso calc R 1 . H
H4B .5044(6) .4516(4) .6098(3) .068(5) Uiso calc R 1 . H
H4C .6956(6) .5045(4) .6864(3) .068(5) Uiso calc R 1 . H
C7 .6075(7) 1.0319(5) .6539(4) .0379(11) Uani d . 1 . C
H7 .4717(7) 1.0035(5) .6696(4) .061(6) Uiso calc R 1 . H
C3 .4580(5) .6377(4) .6570(3) .0229(8) Uani d . 1 . C
H3 .3525(5) .6543(4) .5965(3) .039(6) Uiso calc R 1 . H
C6 .7460(6) .9457(4) .6135(3) .0306(9) Uani d . 1 . C
C2 .3340(6) .6055(4) .7521(3) .0266(9) Uani d . 1 . C
H2 .4386(6) .5833(4) .8116(3) .039(6) Uiso calc R 1 . H
C5 .6814(6) .8094(5) .5923(3) .0326(10) Uani d . 1 . C
H5A .5860(6) .8052(5) .5276(3) .039(6) Uiso calc R 1 . H
H5B .8079(6) .7572(5) .5818(3) .039(6) Uiso calc R 1 . H
C12 .2780(5) .7985(5) .8553(3) .0276(9) Uani d . 1 . C
C8 .6623(8) 1.1561(5) .6713(4) .0461(12) Uani d . 1 . C
H8 .5650(8) 1.2131(5) .6993(4) .061(6) Uiso calc R 1 . H
C11 .9441(7) .9880(6) .5914(3) .0407(12) Uani d . 1 . C
H11 1.0411(7) .9307(6) .5636(3) .061(6) Uiso calc R 1 . H
C13 .1561(6) .9833(5) .9530(3) .0382(11) Uani d . 1 . C
C1 .1898(7) .4902(5) .7311(4) .0422(12) Uani d . 1 . C
H1A .1139(7) .4726(5) .7930(4) .068(5) Uiso calc R 1 . H
H1B .2748(7) .4155(5) .7153(4) .068(5) Uiso calc R 1 . H
H1C .0882(7) .5084(5) .6715(4) .068(5) Uiso calc R 1 . H
C10 1.0003(7) 1.1158(5) .6101(4) .0444(12) Uani d . 1 . C
H10 1.1372(7) 1.1441(5) .5962(4) .061(6) Uiso calc R 1 . H
C9 .8614(7) 1.2005(5) .6483(4) .0449(12) Uani d . 1 . C
H9 .8992(7) 1.2877(5) .6590(4) .061(6) Uiso calc R 1 . H
C14 .2335(7) .9327(6) 1.0597(3) .0463(13) Uani d . 1 . C
H14A .1323(7) .8702(6) 1.0828(3) .068(5) Uiso calc R 1 . H
H14B .2471(7) 1.0036(6) 1.1097(3) .068(5) Uiso calc R 1 . H
H14C .3711(7) .8916(6) 1.0558(3) .068(5) Uiso calc R 1 . H
C15 -.0672(7) 1.0367(6) .9556(4) .0530(14) Uani d . 1 . C
H15A -.1158(7) 1.0691(6) .8862(4) .068(5) Uiso calc R 1 . H
H15B -.0668(7) 1.1064(6) 1.0066(4) .068(5) Uiso calc R 1 . H
H15C -.1621(7) .9688(6) .9756(4) .068(5) Uiso calc R 1 . H
C16 .3044(8) 1.0817(6) .9106(4) .0545(14) Uani d . 1 . C
H16A .2464(8) 1.1108(6) .8416(4) .068(5) Uiso calc R 1 . H
H16B .4431(8) 1.0427(6) .9045(4) .068(5) Uiso calc R 1 . H
H16C .3190(8) 1.1547(6) .9584(4) .068(5) Uiso calc R 1 . H

loop_
_atom_type_symbol
_atom_type_description
_atom_type_scat_dispersion_real
_atom_type_scat_dispersion_imag
_atom_type_scat_source
C C 0.0033 0.0016 'International Tables Vol C Tables 4.2.6.8 and 6.1.1.4'
H H 0.0000 0.0000 'International Tables Vol C Tables 4.2.6.8 and 6.1.1.4'
N N 0.0061 0.0033 'International Tables Vol C Tables 4.2.6.8 and 6.1.1.4'
O O 0.0106 0.0060 'International Tables Vol C Tables 4.2.6.8 and 6.1.1.4'

loop_
_geom_angle_atom_site_label_1
_geom_angle_atom_site_label_2
_geom_angle_atom_site_label_3
_geom_angle
_geom_angle_publ_flag
N1 O1 H(O) 109.5(2) ?
C12 O3 C13 122.3(3) ?
O1 N1 C5 105.2(3) yes
O1 N1 C3 107.4(3) yes
C5 N1 C3 115.0(3) yes
C12 N2 C2 123.6(3) ?
C12 N2 H(N) 118.2(2) ?
C2 N2 H(N) 118.2(2) ?
C3 C4 H4A 109.5(2) ?
C3 C4 H4B 109.5(2) ?
H4A C4 H4B 109.5 ?
C3 C4 H4C 109.5(2) ?
H4A C4 H4C 109.5 ?
H4B C4 H4C 109.5 ?
C8 C7 C6 121.3(4) ?
C8 C7 H7 119.3(3) ?
C6 C7 H7 119.3(3) ?
N1 C3 C4 114.7(3) ?
N1 C3 C2 108.1(3) ?
C4 C3 C2 111.5(3) ?
N1 C3 H3 107.4(2) ?
C4 C3 H3 107.4(2) ?
C2 C3 H3 107.4(2) ?
C11 C6 C7 118.8(5) ?
C11 C6 C5 120.4(4) ?
C7 C6 C5 120.8(4) ?
N2 C2 C1 109.0(3) yes
N2 C2 C3 112.6(3) yes
C1 C2 C3 111.8(3) yes
N2 C2 H2 107.8(2) ?
C1 C2 H2 107.8(2) ?
C3 C2 H2 107.8(2) ?
N1 C5 C6 110.6(3) ?
N1 C5 H5A 109.5(2) ?
C6 C5 H5A 109.5(2) ?
N1 C5 H5B 109.5(2) ?
C6 C5 H5B 109.5(2) ?
H5A C5 H5B 108.1 ?
O2 C12 N2 125.6(4) yes
O2 C12 O3 123.8(4) yes
N2 C12 O3 110.5(3) yes
C7 C8 C9 120.5(5) ?
C7 C8 H8 119.8(3) ?
C9 C8 H8 119.8(3) ?
C6 C11 C10 119.6(5) ?
C6 C11 H11 120.2(3) ?
C10 C11 H11 120.2(3) ?
O3 C13 C14 110.2(4) ?
O3 C13 C16 109.9(4) ?
C14 C13 C16 113.2(4) ?
O3 C13 C15 101.6(3) ?
C14 C13 C15 110.1(4) ?
C16 C13 C15 111.3(5) ?
C2 C1 H1A 109.5(2) ?
C2 C1 H1B 109.5(2) ?
H1A C1 H1B 109.5 ?
C2 C1 H1C 109.5(2) ?
H1A C1 H1C 109.5 ?
H1B C1 H1C 109.5 ?
C9 C10 C11 121.1(4) ?
C9 C10 H10 119.4(3) ?
C11 C10 H10 119.4(3) ?
C10 C9 C8 118.6(5) ?
C10 C9 H9 120.7(3) ?
C8 C9 H9 120.7(3) ?
C13 C14 H14A 109.5(3) ?
C13 C14 H14B 109.5(3) ?
H14A C14 H14B 109.5 ?
C13 C14 H14C 109.5(2) ?
H14A C14 H14C 109.5 ?
H14B C14 H14C 109.5 ?
C13 C15 H15A 109.5(3) ?
C13 C15 H15B 109.5(3) ?
H15A C15 H15B 109.5 ?
C13 C15 H15C 109.5(3) ?
H15A C15 H15C 109.5 ?
H15B C15 H15C 109.5 ?
C13 C16 H16A 109.5(3) ?
C13 C16 H16B 109.5(3) ?
H16A C16 H16B 109.5 ?
C13 C16 H16C 109.5(3) ?
H16A C16 H16C 109.5 ?
H16B C16 H16C 109.5 ?

loop_
_geom_bond_atom_site_label_1
_geom_bond_atom_site_label_2
_geom_bond_site_symmetry_2
_geom_bond_distance
_geom_bond_publ_flag
O2 C12 . 1.239(4) yes
O1 N1 . 1.457(4) yes
O1 H(O) . .84 ?
O3 C12 . 1.338(5) yes
O3 C13 . 1.472(6) yes
N1 C5 . 1.461(5) yes
N1 C3 . 1.472(5) yes
N2 C12 . 1.323(5) yes
N2 C2 . 1.465(6) yes
N2 H(N) . .88 ?
C4 C3 . 1.523(6) yes
C4 H4A . .98 ?
C4 H4B . .98 ?
C4 H4C . .98 ?
C7 C8 . 1.359(8) ?
C7 C6 . 1.389(7) ?
C7 H7 . .95 ?
C3 C2 . 1.543(5) yes
C3 H3 . 1.00 ?
C6 C11 . 1.386(6) ?
C6 C5 . 1.503(7) ?
C2 C1 . 1.526(6) yes
C2 H2 . 1.00 ?
C5 H5A . .99 ?
C5 H5B . .99 ?
C8 C9 . 1.403(7) ?
C8 H8 . .95 ?
C11 C10 . 1.400(8) ?
C11 H11 . .95 ?
C13 C14 . 1.515(6) ?
C13 C16 . 1.526(8) ?
C13 C15 . 1.528(6) ?
C1 H1A . .98 ?
C1 H1B . .98 ?
C1 H1C . .98 ?
C10 C9 . 1.369(7) ?
C10 H10 . .95 ?
C9 H9 . .95 ?
C14 H14A . .98 ?
C14 H14B . .98 ?
C14 H14C . .98 ?
C15 H15A . .98 ?
C15 H15B . .98 ?
C15 H15C . .98 ?
C16 H16A . .98 ?
C16 H16B . .98 ?
C16 H16C . .98 ?

loop_
_geom_torsion_atom_site_label_1
_geom_torsion_atom_site_label_2
_geom_torsion_atom_site_label_3
_geom_torsion_atom_site_label_4
_geom_torsion
_geom_torsion_publ_flag
C1 C2 C3 C4 -59.3(4) yes
N1 C3 C2 N2 50.8(4) yes
C1 C2 C3 N1 173.8(3) yes
C4 C3 C2 N2 177.7(3) yes
N2 C12 O3 C13 -178.5(4) ?
C6 C7 C8 C9 0.3(8) ?
C7 C8 C9 C10 -1.3(8) ?
C8 C9 C10 C11 1.8(7) ?

loop_
_cod_related_entry_id
_cod_related_entry_database
_cod_related_entry_code
1 ChemSpider 21186118
